data_7061990
loop_
_publ_author_name
'Hulushe, Siya T.'
'Malan, Frederick P.'
'Hosten, Eric C.'
'Lobb, Kevin A.'
'Khanye, Setshaba D.'
'Watkins, Gareth M.'

_publ_section_title
;
 Photo-and thermoresponsive N-salicylideneaniline derivatives: solid-state
 studies and structural aspects
;
_journal_name_full 'New Journal of Chemistry'
_journal_paper_doi 10.1039/D1NJ03056F
_journal_year 2022
_chemical_formula_moiety 'C13 H9 Cl N2 O3'
_chemical_formula_sum 'C13 H8 Cl N2 O3'
_chemical_formula_weight 275.66
_space_group_crystal_system monoclinic
_space_group_IT_number 14
_space_group_name_Hall '-P 2yn'
_space_group_name_H-M_alt 'P 1 21/n 1'
_atom_sites_solution_hydrogens geom
_atom_sites_solution_primary dual
_audit_creation_date 2022-02-25
_audit_creation_method
;
Olex2 1.3-ac4
(compiled 2018.12.05 svn.r3537 for Rigaku Oxford Diffraction, GUI svn.r5625)
;
_audit_update_record
;
2022-03-04 deposited with the CCDC.	2022-10-24 downloaded from the CCDC.
;
_cell_angle_alpha 90
_cell_angle_beta 92.028(2)
_cell_angle_gamma 90
_cell_formula_units_Z 4
_cell_length_a 14.6708(2)
_cell_length_b 3.74710(10)
_cell_length_c 21.4612(3)
_cell_measurement_reflns_used 8798
_cell_measurement_temperature 180.00(10)
_cell_measurement_theta_max 78.6400
_cell_measurement_theta_min 3.0180
_cell_volume 1179.05(4)
_computing_cell_refinement 'CrysAlisPro 1.171.41.123a (Rigaku OD, 2022)'
_computing_data_collection 'CrysAlisPro 1.171.41.123a (Rigaku OD, 2022)'
_computing_data_reduction 'CrysAlisPro 1.171.41.123a (Rigaku OD, 2022)'
_computing_molecular_graphics 'Olex2 (Dolomanov et al., 2009)'
_computing_publication_material 'Olex2 (Dolomanov et al., 2009)'
_computing_structure_refinement 'ShelXL (Sheldrick, 2015)'
_computing_structure_solution 'ShelXT (Sheldrick, 2015)'
_diffrn_ambient_environment N~2~
_diffrn_ambient_temperature 180.00(10)
_diffrn_detector 'Hybrid Pixel Array Detector'
_diffrn_detector_area_resol_mean 10.0000
_diffrn_detector_type HyPix
_diffrn_measured_fraction_theta_full 0.999
_diffrn_measured_fraction_theta_max 0.971
_diffrn_measurement_details
;
List of Runs (angles in degrees, time in seconds):

  # Type    Start    End  Width  t~exp~   \w     \q     \k     \f   Frames
#--------------------------------------------------------------------------
  1  \w     32.00 118.00   0.50    0.06    --   46.83  57.00 150.00  172
  2  \w     24.00 119.00   0.50    0.06    --   46.83  77.00  60.00  190
  3  \w     34.00 121.00   0.50    0.06    --   46.83  18.00 -11.00  174
  4  \w     24.00 119.00   0.50    0.06    --   46.83  77.00 -30.00  190
  5  \w     24.00 119.00   0.50    0.06    --   46.83  77.00-150.00  190
  6  \w     79.00 178.00   0.50    0.25    --  110.25 125.00-120.00  198
  7  \w    -27.00  11.00   0.50    0.06    --   46.83 -18.00-179.00   76
  8  \w    -27.00  13.00   0.50    0.06    --   46.83 -19.00-150.00   80
  9  \w    -26.00  41.00   0.50    0.06    --   46.83 -37.00  30.00  134
 10  \w     38.00 133.00   0.50    0.25    --  110.25 -77.00  30.00  190
 11  \w     38.00  80.00   0.50    0.25    --  110.25 -61.00 120.00   84
 12  \w     38.00  80.00   0.50    0.25    --  110.25 -61.00 -30.00   84
 13  \w     38.00  80.00   0.50    0.25    --  110.25 -61.00-120.00   84
 14  \w     38.00 106.00   0.50    0.25    --  110.25 -94.00-120.00  136
 15  \w     38.00 111.00   0.50    0.25    --  110.25-125.00-180.00  146
 16  \w     38.00 106.00   0.50    0.25    --  110.25 -94.00 -90.00  136
 17  \w     18.00  95.00   0.50    0.06    --   46.83-125.00-150.00  154
 18  \w     18.00  95.00   0.50    0.06    --   46.83-125.00 -60.00  154
 19  \w     38.00 106.00   0.50    0.25    --  110.25 -94.00  30.00  136
 20  \w     97.00 175.00   0.50    0.25    --  110.25  15.00-120.00  156
 21  \w     94.00 178.00   0.50    0.25    --  110.25  61.00  60.00  168
 22  \w     97.00 178.00   0.50    0.25    --  110.25  18.00 -11.00  162
 23  \w     -3.00  29.00   0.50    0.06    --  -46.83  18.00 -11.00   64
 24  \w    -72.00 -29.00   0.50    0.25    -- -102.00  61.00  30.00   86
 25  \w   -112.00 -29.00   0.50    0.25    -- -102.00 125.00   0.00  166
 26  \w   -171.00 -89.00   0.50    0.25    -- -102.00 -18.00-179.00  164
 27  \w   -175.00 -89.00   0.50    0.25    -- -102.00 -30.00 -90.00  172
 28  \w   -121.00 -34.00   0.50    0.06    --  -46.83 -18.00-179.00  174
;
_diffrn_measurement_device 'four-circle diffractometer'
_diffrn_measurement_device_type 'XtaLAB Synergy R, DW system, HyPix'
_diffrn_measurement_method '\w scans'
_diffrn_orient_matrix_type 'CrysAlisPro convention (1999,Acta A55,543-557)'
_diffrn_orient_matrix_UB_11 0.0172330000
_diffrn_orient_matrix_UB_12 -0.0094260000
_diffrn_orient_matrix_UB_13 0.0712130000
_diffrn_orient_matrix_UB_21 -0.1008448000
_diffrn_orient_matrix_UB_22 -0.0960394000
_diffrn_orient_matrix_UB_23 0.0086575000
_diffrn_orient_matrix_UB_31 0.0238411000
_diffrn_orient_matrix_UB_32 -0.3997133000
_diffrn_orient_matrix_UB_33 -0.0037510000
_diffrn_radiation_monochromator mirror
_diffrn_radiation_probe x-ray
_diffrn_radiation_type CuK\a
_diffrn_radiation_wavelength 1.54184
_diffrn_reflns_av_R_equivalents 0.0390
_diffrn_reflns_av_unetI/netI 0.0252
_diffrn_reflns_Laue_measured_fraction_full 0.999
_diffrn_reflns_Laue_measured_fraction_max 0.971
_diffrn_reflns_limit_h_max 18
_diffrn_reflns_limit_h_min -18
_diffrn_reflns_limit_k_max 3
_diffrn_reflns_limit_k_min -4
_diffrn_reflns_limit_l_max 26
_diffrn_reflns_limit_l_min -27
_diffrn_reflns_number 12250
_diffrn_reflns_point_group_measured_fraction_full 0.999
_diffrn_reflns_point_group_measured_fraction_max 0.971
_diffrn_reflns_theta_full 67.684
_diffrn_reflns_theta_max 78.916
_diffrn_reflns_theta_min 3.591
_diffrn_source 'Rotating-anode X-ray tube'
_diffrn_source_type 'Rigaku (Cu) X-ray Source'
_exptl_absorpt_coefficient_mu 2.942
_exptl_absorpt_correction_T_max 1.00000
_exptl_absorpt_correction_T_min 0.57050
_exptl_absorpt_correction_type multi-scan
_exptl_absorpt_process_details
;
CrysAlisPro 1.171.41.123a (Rigaku Oxford Diffraction, 2022)
Empirical absorption correction using spherical harmonics,
implemented in SCALE3 ABSPACK scaling algorithm.
;
_exptl_crystal_density_diffrn 1.553
_exptl_crystal_F_000 564
_refine_diff_density_max 0.234
_refine_diff_density_min -0.346
_refine_diff_density_rms 0.052
_refine_ls_extinction_method none
_refine_ls_goodness_of_fit_ref 1.078
_refine_ls_hydrogen_treatment constr
_refine_ls_matrix_type full
_refine_ls_number_parameters 173
_refine_ls_number_reflns 2475
_refine_ls_number_restraints 0
_refine_ls_restrained_S_all 1.078
_refine_ls_R_factor_all 0.0396
_refine_ls_R_factor_gt 0.0366
_refine_ls_shift/su_max 0.001
_refine_ls_shift/su_mean 0.000
_refine_ls_structure_factor_coef Fsqd
_refine_ls_weighting_details 'w=1/[\s^2^(Fo^2^)+(0.0523P)^2^+0.5421P] where P=(Fo^2^+2Fc^2^)/3'
_refine_ls_weighting_scheme calc
_refine_ls_wR_factor_gt 0.1006
_refine_ls_wR_factor_ref 0.1030
_reflns_Friedel_coverage 0.000
_reflns_number_gt 2270
_reflns_number_total 2475
_reflns_threshold_expression 'I > 2\s(I)'
_cod_data_source_file d1nj03056f3.cif
_cod_data_source_block sh37_180_auto
_cod_database_code 7061990
_shelx_shelxl_version_number 2016/6
_chemical_oxdiff_formula 'C10 H10 N4 O4 Cl'
_shelx_space_group_comment
;
The symmetry employed for this shelxl refinement is uniquely defined
by the following loop, which should always be used as a source of
symmetry information in preference to the above space-group names.
They are only intended as comments.
;
_diffrn_oxdiff_digest_frames
;
018968c2f9e1263f7ba0d6c034564aa484000411ae7
;
_reflns_odcompleteness_completeness 99.89
_reflns_odcompleteness_iscentric 1
_reflns_odcompleteness_theta 71.98
_olex2_refinement_description
;
1. Fixed Uiso
 At 1.2 times of:
  All C(H) groups
 At 1.5 times of:
  All O(H) groups
2.a Aromatic/amide H refined with riding coordinates:
 C2(H2), C14(H14), C7(H7), C10(H10), C4(H4), C5(H5), C12(H12), C11(H11)
2.b Idealised tetrahedral OH refined as rotating group:
 O19(H19)
;
_olex2_submission_special_instructions 'No special instructions were received'
_oxdiff_exptl_absorpt_empirical_details
;
Empirical correction (ABSPACK) includes:
- Absorption correction using spherical harmonics
- Frame scaling
;
_oxdiff_exptl_absorpt_empirical_full_max 1.553
_oxdiff_exptl_absorpt_empirical_full_min 0.608

loop_
_space_group_symop_operation_xyz
'x, y, z'
'-x+1/2, y+1/2, -z+1/2'
'-x, -y, -z'
'x-1/2, -y-1/2, z-1/2'

loop_
_atom_site_label
_atom_site_type_symbol
_atom_site_fract_x
_atom_site_fract_y
_atom_site_fract_z
_atom_site_U_iso_or_equiv
_atom_site_adp_type
_atom_site_occupancy
_atom_site_site_symmetry_order
_atom_site_calc_flag
_atom_site_refinement_flags_posn
_atom_site_refinement_flags_adp
_atom_site_refinement_flags_occupancy
_atom_site_disorder_assembly
_atom_site_disorder_group
Cl15 Cl 0.52653(3) 0.35970(13) 0.07107(2) 0.03973(15) Uani 1 1 d . . . . .
O19 O 0.24249(8) 0.2775(4) 0.32058(5) 0.0353(3) Uani 1 1 d . . . . .
H19 H 0.288573 0.258978 0.298665 0.053 Uiso 1 1 calc GR . . . .
O18 O 0.41506(8) 0.9646(4) 0.56180(5) 0.0417(3) Uani 1 1 d . . . . .
O17 O 0.27607(9) 0.9046(4) 0.58932(6) 0.0488(4) Uani 1 1 d . . . . .
N8 N 0.41327(9) 0.3209(3) 0.29302(6) 0.0269(3) Uani 1 1 d . . . . .
N16 N 0.33584(9) 0.8678(4) 0.55138(6) 0.0305(3) Uani 1 1 d . . . . .
C2 C 0.38027(10) 0.6569(4) 0.44919(7) 0.0260(3) Uani 1 1 d . . . . .
H2 H 0.441355 0.723166 0.459841 0.031 Uiso 1 1 calc R . . . .
C14 C 0.47171(10) 0.3224(4) 0.18973(7) 0.0267(3) Uani 1 1 d . . . . .
H14 H 0.414642 0.410824 0.174158 0.032 Uiso 1 1 calc R . . . .
C1 C 0.35867(10) 0.5107(4) 0.39107(7) 0.0251(3) Uani 1 1 d . . . . .
C3 C 0.31243(10) 0.7055(4) 0.49149(7) 0.0259(3) Uani 1 1 d . . . . .
C9 C 0.48658(10) 0.2534(4) 0.25297(7) 0.0258(3) Uani 1 1 d . . . . .
C7 C 0.43082(10) 0.4532(4) 0.34719(7) 0.0263(3) Uani 1 1 d . . . . .
H7 H 0.491853 0.514830 0.358932 0.032 Uiso 1 1 calc R . . . .
C10 C 0.56922(10) 0.1133(4) 0.27527(7) 0.0284(3) Uani 1 1 d . . . . .
H10 H 0.578778 0.065129 0.318472 0.034 Uiso 1 1 calc R . . . .
C6 C 0.26705(10) 0.4157(4) 0.37595(7) 0.0272(3) Uani 1 1 d . . . . .
C4 C 0.22211(10) 0.6098(4) 0.47738(7) 0.0293(3) Uani 1 1 d . . . . .
H4 H 0.176460 0.644313 0.507105 0.035 Uiso 1 1 calc R . . . .
C13 C 0.54244(11) 0.2587(4) 0.15009(7) 0.0286(3) Uani 1 1 d . . . . .
C5 C 0.19998(10) 0.4651(4) 0.42003(8) 0.0307(3) Uani 1 1 d . . . . .
H5 H 0.138719 0.397859 0.410172 0.037 Uiso 1 1 calc R . . . .
C12 C 0.62523(11) 0.1183(4) 0.17081(8) 0.0314(3) Uani 1 1 d . . . . .
H12 H 0.672369 0.073683 0.142598 0.038 Uiso 1 1 calc R . . . .
C11 C 0.63766(10) 0.0442(4) 0.23384(8) 0.0310(3) Uani 1 1 d . . . . .
H11 H 0.693793 -0.055138 0.248894 0.037 Uiso 1 1 calc R . . . .

loop_
_atom_site_aniso_label
_atom_site_aniso_U_11
_atom_site_aniso_U_22
_atom_site_aniso_U_33
_atom_site_aniso_U_23
_atom_site_aniso_U_13
_atom_site_aniso_U_12
Cl15 0.0449(3) 0.0492(3) 0.0254(2) 0.00437(16) 0.00624(16) -0.00006(18)
O19 0.0294(6) 0.0460(7) 0.0303(6) -0.0086(5) 0.0000(4) -0.0045(5)
O18 0.0361(6) 0.0603(8) 0.0286(6) -0.0055(6) 0.0002(5) -0.0112(6)
O17 0.0411(7) 0.0726(10) 0.0334(7) -0.0135(6) 0.0117(5) -0.0032(7)
N8 0.0285(6) 0.0275(7) 0.0250(6) 0.0007(5) 0.0030(5) -0.0002(5)
N16 0.0333(7) 0.0326(7) 0.0256(6) 0.0009(5) 0.0033(5) 0.0002(6)
C2 0.0254(7) 0.0259(7) 0.0267(7) 0.0032(6) 0.0005(6) -0.0017(6)
C14 0.0269(7) 0.0247(7) 0.0284(7) 0.0001(6) 0.0003(6) -0.0002(6)
C1 0.0267(7) 0.0233(7) 0.0254(7) 0.0027(6) 0.0023(5) 0.0001(6)
C3 0.0298(7) 0.0250(7) 0.0230(7) 0.0017(6) 0.0015(6) 0.0010(6)
C9 0.0276(7) 0.0240(7) 0.0260(7) -0.0020(6) 0.0027(6) -0.0024(6)
C7 0.0271(7) 0.0250(7) 0.0271(7) 0.0023(6) 0.0023(6) -0.0016(6)
C10 0.0309(7) 0.0259(7) 0.0283(7) 0.0016(6) -0.0018(6) -0.0008(6)
C6 0.0282(7) 0.0252(7) 0.0281(7) 0.0005(6) -0.0013(6) -0.0004(6)
C4 0.0268(7) 0.0304(8) 0.0311(8) 0.0030(6) 0.0053(6) 0.0019(6)
C13 0.0339(8) 0.0267(7) 0.0254(7) 0.0003(6) 0.0032(6) -0.0022(6)
C5 0.0245(7) 0.0323(8) 0.0354(8) -0.0004(7) 0.0011(6) -0.0010(6)
C12 0.0293(7) 0.0283(8) 0.0373(8) -0.0020(6) 0.0088(6) -0.0018(6)
C11 0.0267(7) 0.0263(8) 0.0399(9) 0.0002(7) -0.0004(6) 0.0009(6)

loop_
_atom_type_symbol
_atom_type_description
_atom_type_scat_dispersion_real
_atom_type_scat_dispersion_imag
_atom_type_scat_source
C C 0.0181 0.0091 'International Tables Vol C Tables 4.2.6.8 and 6.1.1.4'
H H 0.0000 0.0000 'International Tables Vol C Tables 4.2.6.8 and 6.1.1.4'
Cl Cl 0.3639 0.7018 'International Tables Vol C Tables 4.2.6.8 and 6.1.1.4'
N N 0.0311 0.0180 'International Tables Vol C Tables 4.2.6.8 and 6.1.1.4'
O O 0.0492 0.0322 'International Tables Vol C Tables 4.2.6.8 and 6.1.1.4'

loop_
_geom_angle_atom_site_label_1
_geom_angle_atom_site_label_2
_geom_angle_atom_site_label_3
_geom_angle
_geom_angle_site_symmetry_1
_geom_angle_site_symmetry_3
_geom_angle_publ_flag
C7 N8 C9 119.00(13) . . ?
O18 N16 C3 118.47(13) . . ?
O17 N16 O18 122.66(14) . . ?
O17 N16 C3 118.87(13) . . ?
C3 C2 C1 119.68(13) . . ?
C13 C14 C9 118.15(14) . . ?
C2 C1 C7 119.40(13) . . ?
C2 C1 C6 119.29(13) . . ?
C6 C1 C7 121.31(14) . . ?
C2 C3 N16 118.89(13) . . ?
C2 C3 C4 121.57(14) . . ?
C4 C3 N16 119.52(13) . . ?
C14 C9 N8 117.41(13) . . ?
C10 C9 N8 121.84(13) . . ?
C10 C9 C14 120.72(14) . . ?
N8 C7 C1 121.07(14) . . ?
C11 C10 C9 119.41(14) . . ?
O19 C6 C1 121.71(14) . . ?
O19 C6 C5 118.59(13) . . ?
C5 C6 C1 119.69(14) . . ?
C5 C4 C3 119.24(14) . . ?
C14 C13 Cl15 118.81(12) . . ?
C12 C13 Cl15 118.74(12) . . ?
C12 C13 C14 122.45(14) . . ?
C4 C5 C6 120.52(14) . . ?
C13 C12 C11 118.27(14) . . ?
C12 C11 C10 120.95(14) . . ?

loop_
_geom_bond_atom_site_label_1
_geom_bond_atom_site_label_2
_geom_bond_distance
_geom_bond_site_symmetry_2
_geom_bond_publ_flag
Cl15 C13 1.7451(16) . ?
O19 C6 1.3342(19) . ?
O18 N16 1.2303(18) . ?
O17 N16 1.2255(18) . ?
N8 C9 1.4231(19) . ?
N8 C7 1.281(2) . ?
N16 C3 1.452(2) . ?
C2 C1 1.389(2) . ?
C2 C3 1.383(2) . ?
C14 C9 1.391(2) . ?
C14 C13 1.386(2) . ?
C1 C7 1.458(2) . ?
C1 C6 1.417(2) . ?
C3 C4 1.396(2) . ?
C9 C10 1.391(2) . ?
C10 C11 1.389(2) . ?
C6 C5 1.401(2) . ?
C4 C5 1.373(2) . ?
C13 C12 1.383(2) . ?
C12 C11 1.386(2) . ?
